data_7710198
loop_
_publ_author_name
'Garau, Alessandra'
'Picci, Giacomo'
'Bencini, Andrea'
'Caltagirone, Claudia'
'Conti, Luca'
'Paoli, Paola'
'Lippolis, Vito'
'Romano, Giammarco Maria'
'Rossi, Patrizia'
'Scorciapino, Mariano A.'

_publ_section_title
;
 Glyphosate sensing in aqueous solutions by fluorescent zinc(II) complexes
 of [9]aneN3-based receptors
;
_journal_name_full 'Dalton Transactions'
_journal_paper_doi 10.1039/D2DT00738J
_journal_year 2022
_chemical_formula_sum 'C18 H26.5 Cl2 N5 O8.5 Zn'
_chemical_formula_weight 585.21
_space_group_crystal_system tetragonal
_space_group_IT_number 88
_space_group_name_Hall '-I 4ad'
_space_group_name_H-M_alt 'I 41/a :2'
_atom_sites_solution_hydrogens geom
_audit_creation_method SHELXL-2018/3
_audit_update_record
;
2022-02-25 deposited with the CCDC.	2022-04-26 downloaded from the CCDC.
;
_cell_angle_alpha 90
_cell_angle_beta 90
_cell_angle_gamma 90
_cell_formula_units_Z 16
_cell_length_a 17.3975(18)
_cell_length_b 17.3975(18)
_cell_length_c 31.318(4)
_cell_measurement_reflns_used 8666
_cell_measurement_temperature 100(2)
_cell_measurement_theta_max 69.28
_cell_measurement_theta_min 2.91
_cell_volume 9479.1(18)
_computing_cell_refinement 'Bruker SAINT'
_computing_data_collection 'Bruker APEX2'
_computing_data_reduction 'Bruker SAINT'
_computing_structure_refinement 'SHELXL-2018/3 (Sheldrick, 2018)'
_computing_structure_solution 'SHELXT 2014/5 (Sheldrick, 2014)'
_diffrn_ambient_temperature 100(2)
_diffrn_measured_fraction_theta_full 0.998
_diffrn_measured_fraction_theta_max 0.998
_diffrn_measurement_device_type 'Bruker APEX-II CCD'
_diffrn_measurement_method '\f and \w scans'
_diffrn_radiation_type CuK\a
_diffrn_radiation_wavelength 1.54178
_diffrn_reflns_av_R_equivalents 0.0751
_diffrn_reflns_av_unetI/netI 0.0538
_diffrn_reflns_Laue_measured_fraction_full 0.998
_diffrn_reflns_Laue_measured_fraction_max 0.998
_diffrn_reflns_limit_h_max 19
_diffrn_reflns_limit_h_min -19
_diffrn_reflns_limit_k_max 19
_diffrn_reflns_limit_k_min -13
_diffrn_reflns_limit_l_max 35
_diffrn_reflns_limit_l_min -31
_diffrn_reflns_number 20634
_diffrn_reflns_point_group_measured_fraction_full 0.998
_diffrn_reflns_point_group_measured_fraction_max 0.998
_diffrn_reflns_theta_full 62.370
_diffrn_reflns_theta_max 62.370
_diffrn_reflns_theta_min 2.905
_exptl_absorpt_coefficient_mu 4.026
_exptl_absorpt_correction_T_max 0.7538
_exptl_absorpt_correction_T_min 0.5932
_exptl_absorpt_correction_type multi-scan
_exptl_absorpt_process_details 'SADABS-2016/2, Sheldrick, 2015'
_exptl_crystal_colour 'pale yellow'
_exptl_crystal_density_diffrn 1.640
_exptl_crystal_description prism
_exptl_crystal_F_000 4824
_exptl_crystal_size_max 0.25
_exptl_crystal_size_mid 0.20
_exptl_crystal_size_min 0.18
_refine_diff_density_max 0.984
_refine_diff_density_min -1.398
_refine_diff_density_rms 0.121
_refine_ls_extinction_method none
_refine_ls_goodness_of_fit_ref 1.088
_refine_ls_hydrogen_treatment constr
_refine_ls_matrix_type full
_refine_ls_number_parameters 298
_refine_ls_number_reflns 3755
_refine_ls_number_restraints 0
_refine_ls_restrained_S_all 1.088
_refine_ls_R_factor_all 0.1347
_refine_ls_R_factor_gt 0.1049
_refine_ls_shift/su_max 0.000
_refine_ls_shift/su_mean 0.000
_refine_ls_structure_factor_coef Fsqd
_refine_ls_weighting_details 'w=1/[\s^2^(Fo^2^)+(0.1539P)^2^+86.9911P] where P=(Fo^2^+2Fc^2^)/3'
_refine_ls_weighting_scheme calc
_refine_ls_wR_factor_gt 0.2813
_refine_ls_wR_factor_ref 0.3117
_reflns_Friedel_coverage 0.000
_reflns_number_gt 2597
_reflns_number_total 3755
_reflns_threshold_expression 'I > 2\s(I)'
_cod_data_source_file d2dt00738j2.cif
_cod_data_source_block ZnL1
_cod_original_cell_volume 9479(2)
_cod_original_sg_symbol_H-M 'I 41/a'
_cod_original_formula_sum 'C18 H26.50 Cl2 N5 O8.50 Zn'
_cod_database_code 7710198
_shelx_shelxl_version_number 2018/3
_shelx_space_group_comment
;
The symmetry employed for this shelxl refinement is uniquely defined
by the following loop, which should always be used as a source of
symmetry information in preference to the above space-group names.
They are only intended as comments.
;

loop_
_space_group_symop_operation_xyz
'x, y, z'
'-x+1/2, -y, z+1/2'
'-y+3/4, x+1/4, z+1/4'
'y+3/4, -x+3/4, z+3/4'
'x+1/2, y+1/2, z+1/2'
'-x+1, -y+1/2, z+1'
'-y+5/4, x+3/4, z+3/4'
'y+5/4, -x+5/4, z+5/4'
'-x, -y, -z'
'x-1/2, y, -z-1/2'
'y-3/4, -x-1/4, -z-1/4'
'-y-3/4, x-3/4, -z-3/4'
'-x+1/2, -y+1/2, -z+1/2'
'x, y+1/2, -z'
'y-1/4, -x+1/4, -z+1/4'
'-y-1/4, x-1/4, -z-1/4'

loop_
_atom_site_label
_atom_site_type_symbol
_atom_site_fract_x
_atom_site_fract_y
_atom_site_fract_z
_atom_site_U_iso_or_equiv
_atom_site_adp_type
_atom_site_occupancy
_atom_site_site_symmetry_order
_atom_site_calc_flag
_atom_site_refinement_flags_posn
_atom_site_refinement_flags_adp
_atom_site_refinement_flags_occupancy
_atom_site_disorder_assembly
_atom_site_disorder_group
Zn1 Zn 0.62288(7) 0.48126(7) 0.70313(4) 0.0629(5) Uani 1 1 d . . . . .
N1 N 0.6884(6) 0.5458(6) 0.6583(3) 0.087(3) Uani 1 1 d . . . . .
N2 N 0.7292(5) 0.4335(5) 0.7189(3) 0.083(3) Uani 1 1 d . . . . .
H2 H 0.735184 0.384822 0.702209 0.100 Uiso 1 1 calc R U . . .
N3 N 0.6006(5) 0.4673(4) 0.7707(2) 0.067(2) Uani 1 1 d . . . . .
N4 N 0.5668(5) 0.5867(5) 0.7123(3) 0.075(2) Uani 1 1 d . . . . .
H4 H 0.510584 0.580021 0.706784 0.090 Uiso 1 1 calc R U . . .
N5 N 0.5382(4) 0.4025(4) 0.6982(2) 0.0563(17) Uani 1 1 d . . . . .
C1 C 0.7665(8) 0.5155(8) 0.6594(5) 0.104(4) Uani 1 1 d . . . . .
H1A H 0.802786 0.555905 0.649915 0.125 Uiso 1 1 calc R U . . .
H1B H 0.770667 0.471823 0.639219 0.125 Uiso 1 1 calc R U . . .
C2 C 0.7884(7) 0.4890(8) 0.7034(5) 0.105(4) Uani 1 1 d . . . . .
H2A H 0.839476 0.463824 0.702582 0.126 Uiso 1 1 calc R U . . .
H2B H 0.791431 0.533548 0.722937 0.126 Uiso 1 1 calc R U . . .
C3 C 0.7320(8) 0.4139(8) 0.7637(5) 0.103(4) Uani 1 1 d . . . . .
H3A H 0.785347 0.420704 0.774076 0.123 Uiso 1 1 calc R U . . .
H3B H 0.718378 0.359038 0.767078 0.123 Uiso 1 1 calc R U . . .
C4 C 0.6775(7) 0.4629(8) 0.7916(4) 0.090(3) Uani 1 1 d . . . . .
H4A H 0.672418 0.439387 0.820267 0.108 Uiso 1 1 calc R U . . .
H4B H 0.698837 0.515285 0.795133 0.108 Uiso 1 1 calc R U . . .
C5 C 0.5565(7) 0.5357(6) 0.7841(3) 0.079(3) Uani 1 1 d . . . . .
H5A H 0.566137 0.546047 0.814743 0.094 Uiso 1 1 calc R U . . .
H5B H 0.500848 0.525674 0.780463 0.094 Uiso 1 1 calc R U . . .
C6 C 0.5791(7) 0.6045(6) 0.7582(4) 0.084(3) Uani 1 1 d . . . . .
H6A H 0.547555 0.649354 0.766616 0.101 Uiso 1 1 calc R U . . .
H6B H 0.633795 0.617061 0.763371 0.101 Uiso 1 1 calc R U . . .
C7 C 0.5984(9) 0.6430(8) 0.6819(5) 0.112(5) Uani 1 1 d . . . . .
H7A H 0.593058 0.695537 0.693706 0.134 Uiso 1 1 calc R U . . .
H7B H 0.569303 0.640694 0.654718 0.134 Uiso 1 1 calc R U . . .
C8 C 0.6821(8) 0.6259(7) 0.6736(4) 0.099(4) Uani 1 1 d . . . . .
H8A H 0.702700 0.661639 0.651791 0.119 Uiso 1 1 calc R U . . .
H8B H 0.712232 0.632441 0.700145 0.119 Uiso 1 1 calc R U . . .
C9 C 0.5549(8) 0.3967(7) 0.7755(4) 0.089(3) Uani 1 1 d . . . . .
H9A H 0.517804 0.403619 0.799147 0.107 Uiso 1 1 calc R U . . .
H9B H 0.589554 0.353707 0.783241 0.107 Uiso 1 1 calc R U . . .
C10 C 0.5113(5) 0.3758(5) 0.7350(3) 0.065(2) Uani 1 1 d . . . . .
C11 C 0.4456(6) 0.3276(6) 0.7368(4) 0.077(3) Uani 1 1 d . . . . .
H11 H 0.425794 0.310735 0.763447 0.092 Uiso 1 1 calc R U . . .
C12 C 0.4111(6) 0.3059(6) 0.6991(4) 0.080(3) Uani 1 1 d . . . . .
H12 H 0.367763 0.272685 0.699844 0.096 Uiso 1 1 calc R U . . .
C13 C 0.4389(5) 0.3319(5) 0.6595(4) 0.068(3) Uani 1 1 d . . . . .
C14 C 0.4065(6) 0.3116(6) 0.6198(4) 0.079(3) Uani 1 1 d . . . . .
H14 H 0.364834 0.276298 0.618861 0.095 Uiso 1 1 calc R U . . .
C15 C 0.4338(7) 0.3414(6) 0.5835(4) 0.084(3) Uani 1 1 d . . . . .
H15 H 0.410136 0.328111 0.557198 0.101 Uiso 1 1 calc R U . . .
C16 C 0.4967(6) 0.3920(6) 0.5834(3) 0.077(3) Uani 1 1 d . . . . .
H16 H 0.515180 0.412933 0.557346 0.092 Uiso 1 1 calc R U . . .
C17 C 0.5311(6) 0.4107(6) 0.6216(3) 0.067(2) Uani 1 1 d . . . . .
H17 H 0.574708 0.443606 0.621738 0.081 Uiso 1 1 calc R U . . .
C18 C 0.5028(5) 0.3820(5) 0.6601(3) 0.059(2) Uani 1 1 d . . . . .
Cl1 Cl 0.61822(17) 0.60371(16) 0.54614(10) 0.0839(8) Uiso 1 1 d . . . . .
O11 O 0.5866(7) 0.6559(8) 0.5767(4) 0.086(3) Uiso 0.5911 1 d . . P A 1
O12 O 0.6803(13) 0.6470(13) 0.5258(8) 0.147(7) Uiso 0.5911 1 d . . P A 1
O13 O 0.5687(18) 0.5818(18) 0.5180(9) 0.185(10) Uiso 0.5911 1 d . . P A 1
O14 O 0.6426(9) 0.5332(9) 0.5651(5) 0.107(4) Uiso 0.5911 1 d . . P A 1
O15 O 0.6979(12) 0.6271(12) 0.5507(7) 0.092(5) Uiso 0.4089 1 d . . P A 2
O16 O 0.6052(17) 0.5421(17) 0.5150(9) 0.129(9) Uiso 0.4089 1 d . . P A 2
O17 O 0.5706(14) 0.6665(14) 0.5261(8) 0.115(7) Uiso 0.4089 1 d . . P A 2
O18 O 0.5726(16) 0.5888(16) 0.5850(9) 0.130(8) Uiso 0.4089 1 d . . P A 2
Cl2 Cl 0.7899(3) 0.2709(3) 0.65475(16) 0.0688(15) Uiso 0.6302 1 d . . P B 1
O21 O 0.8518(11) 0.3039(10) 0.6326(6) 0.128(5) Uiso 0.6302 1 d . . P B 1
O22 O 0.7228(6) 0.3184(6) 0.6480(3) 0.070(3) Uiso 0.6302 1 d . . P B 1
O23 O 0.8077(8) 0.2668(7) 0.7001(4) 0.077(4) Uiso 0.6302 1 d . . P B 1
O24 O 0.7763(8) 0.1922(8) 0.6416(5) 0.090(4) Uiso 0.6302 1 d . . P B 1
O1W O 1.000000 0.250000 0.6696(6) 0.079(5) Uani 0.5 2 d S T P C 1
Cl3 Cl 0.8133(5) 0.2681(4) 0.6560(3) 0.061(2) Uiso 0.3698 1 d . . P D 2
O31 O 0.775(2) 0.332(2) 0.6368(13) 0.162(12) Uiso 0.3698 1 d . . P D 2
O32 O 0.7753(13) 0.2700(12) 0.6984(7) 0.071(6) Uiso 0.3698 1 d . . P D 2
O33 O 0.8013(13) 0.2105(12) 0.6267(7) 0.080(6) Uiso 0.3698 1 d . . P D 2
O34 O 0.8906(18) 0.2765(18) 0.6641(11) 0.135(9) Uiso 0.3698 1 d . . P D 2

loop_
_atom_site_aniso_label
_atom_site_aniso_U_11
_atom_site_aniso_U_22
_atom_site_aniso_U_33
_atom_site_aniso_U_23
_atom_site_aniso_U_13
_atom_site_aniso_U_12
Zn1 0.0761(8) 0.0627(8) 0.0500(8) -0.0071(5) 0.0029(6) -0.0140(5)
N1 0.093(6) 0.091(6) 0.077(6) -0.007(5) 0.006(5) -0.037(5)
N2 0.090(6) 0.077(5) 0.083(7) -0.015(5) 0.011(5) 0.011(4)
N3 0.081(5) 0.071(5) 0.048(4) -0.006(4) -0.005(4) 0.011(4)
N4 0.093(6) 0.063(5) 0.069(5) 0.005(4) -0.005(4) -0.010(4)
N5 0.065(4) 0.053(4) 0.050(4) -0.004(3) 0.008(3) -0.005(3)
C1 0.105(10) 0.099(9) 0.108(11) -0.021(8) 0.034(8) -0.027(7)
C2 0.069(7) 0.099(9) 0.148(14) -0.032(9) 0.005(8) -0.010(6)
C3 0.097(9) 0.093(8) 0.117(12) 0.001(8) -0.014(8) 0.021(7)
C4 0.101(8) 0.107(9) 0.062(7) 0.000(6) -0.021(6) 0.023(7)
C5 0.095(7) 0.085(7) 0.056(6) -0.005(5) -0.006(5) 0.015(6)
C6 0.088(7) 0.074(7) 0.090(8) -0.024(6) -0.005(6) 0.012(5)
C7 0.133(12) 0.084(8) 0.118(11) 0.028(8) -0.013(9) -0.015(8)
C8 0.115(10) 0.083(8) 0.099(9) -0.001(7) 0.010(8) -0.042(7)
C9 0.116(9) 0.085(7) 0.067(7) 0.010(6) 0.002(6) -0.003(6)
C10 0.071(6) 0.065(5) 0.059(6) 0.008(4) 0.006(5) 0.008(4)
C11 0.068(6) 0.065(6) 0.098(8) 0.023(6) 0.008(6) 0.004(5)
C12 0.055(5) 0.061(5) 0.124(10) 0.020(6) -0.012(6) 0.004(4)
C13 0.055(5) 0.053(5) 0.096(8) 0.005(5) -0.008(5) -0.001(4)
C14 0.076(6) 0.053(5) 0.109(10) -0.007(6) -0.035(6) 0.001(4)
C15 0.095(8) 0.071(6) 0.085(8) -0.020(6) -0.029(7) 0.018(6)
C16 0.085(7) 0.086(7) 0.060(6) -0.022(5) -0.001(5) 0.013(6)
C17 0.070(6) 0.080(6) 0.051(5) -0.016(5) 0.005(4) -0.005(5)
C18 0.055(5) 0.056(5) 0.065(6) -0.004(4) 0.005(4) 0.006(4)
O1W 0.088(13) 0.087(13) 0.062(12) 0.000 0.000 -0.017(10)

loop_
_atom_type_symbol
_atom_type_description
_atom_type_scat_dispersion_real
_atom_type_scat_dispersion_imag
_atom_type_scat_source
C C 0.0181 0.0091 'International Tables Vol C Tables 4.2.6.8 and 6.1.1.4'
H H 0.0000 0.0000 'International Tables Vol C Tables 4.2.6.8 and 6.1.1.4'
Cl Cl 0.3639 0.7018 'International Tables Vol C Tables 4.2.6.8 and 6.1.1.4'
N N 0.0311 0.0180 'International Tables Vol C Tables 4.2.6.8 and 6.1.1.4'
O O 0.0492 0.0322 'International Tables Vol C Tables 4.2.6.8 and 6.1.1.4'
Zn Zn -1.5491 0.6778 'International Tables Vol C Tables 4.2.6.8 and 6.1.1.4'

loop_
_geom_angle_atom_site_label_1
_geom_angle_atom_site_label_2
_geom_angle_atom_site_label_3
_geom_angle
_geom_angle_site_symmetry_1
_geom_angle_site_symmetry_3
_geom_angle_publ_flag
N5 Zn1 N2 113.3(3) . . ?
N5 Zn1 N4 105.4(3) . . ?
N2 Zn1 N4 136.7(4) . . ?
N5 Zn1 N1 134.3(3) . . ?
N2 Zn1 N1 83.8(4) . . ?
N4 Zn1 N1 83.0(4) . . ?
N5 Zn1 N3 82.4(3) . . ?
N2 Zn1 N3 83.2(3) . . ?
N4 Zn1 N3 83.2(3) . . ?
N1 Zn1 N3 143.1(3) . . ?
C1 N1 C8 113.7(9) . . ?
C1 N1 Zn1 107.0(8) . . ?
C8 N1 Zn1 104.1(7) . . ?
C3 N2 C2 116.4(11) . . ?
C3 N2 Zn1 110.7(7) . . ?
C2 N2 Zn1 106.1(8) . . ?
C3 N2 H2 107.8 . . ?
C2 N2 H2 107.8 . . ?
Zn1 N2 H2 107.8 . . ?
C9 N3 C5 111.3(9) . . ?
C9 N3 C4 113.4(9) . . ?
C5 N3 C4 112.5(8) . . ?
C9 N3 Zn1 106.9(6) . . ?
C5 N3 Zn1 106.3(6) . . ?
C4 N3 Zn1 105.9(7) . . ?
C7 N4 C6 115.7(9) . . ?
C7 N4 Zn1 108.7(8) . . ?
C6 N4 Zn1 104.3(6) . . ?
C7 N4 H4 109.3 . . ?
C6 N4 H4 109.3 . . ?
Zn1 N4 H4 109.3 . . ?
C10 N5 C18 120.0(8) . . ?
C10 N5 Zn1 115.4(6) . . ?
C18 N5 Zn1 124.3(6) . . ?
N1 C1 C2 111.7(11) . . ?
N1 C1 H1A 109.3 . . ?
C2 C1 H1A 109.3 . . ?
N1 C1 H1B 109.3 . . ?
C2 C1 H1B 109.3 . . ?
H1A C1 H1B 107.9 . . ?
N2 C2 C1 108.8(10) . . ?
N2 C2 H2A 109.9 . . ?
C1 C2 H2A 109.9 . . ?
N2 C2 H2B 109.9 . . ?
C1 C2 H2B 109.9 . . ?
H2A C2 H2B 108.3 . . ?
N2 C3 C4 113.5(10) . . ?
N2 C3 H3A 108.9 . . ?
C4 C3 H3A 108.9 . . ?
N2 C3 H3B 108.9 . . ?
C4 C3 H3B 108.9 . . ?
H3A C3 H3B 107.7 . . ?
N3 C4 C3 109.3(9) . . ?
N3 C4 H4A 109.8 . . ?
C3 C4 H4A 109.8 . . ?
N3 C4 H4B 109.8 . . ?
C3 C4 H4B 109.8 . . ?
H4A C4 H4B 108.3 . . ?
N3 C5 C6 110.7(9) . . ?
N3 C5 H5A 109.5 . . ?
C6 C5 H5A 109.5 . . ?
N3 C5 H5B 109.5 . . ?
C6 C5 H5B 109.5 . . ?
H5A C5 H5B 108.1 . . ?
N4 C6 C5 108.7(8) . . ?
N4 C6 H6A 110.0 . . ?
C5 C6 H6A 110.0 . . ?
N4 C6 H6B 110.0 . . ?
C5 C6 H6B 110.0 . . ?
H6A C6 H6B 108.3 . . ?
N4 C7 C8 109.8(11) . . ?
N4 C7 H7A 109.7 . . ?
C8 C7 H7A 109.7 . . ?
N4 C7 H7B 109.7 . . ?
C8 C7 H7B 109.7 . . ?
H7A C7 H7B 108.2 . . ?
N1 C8 C7 108.2(10) . . ?
N1 C8 H8A 110.0 . . ?
C7 C8 H8A 110.0 . . ?
N1 C8 H8B 110.0 . . ?
C7 C8 H8B 110.0 . . ?
H8A C8 H8B 108.4 . . ?
N3 C9 C10 112.6(9) . . ?
N3 C9 H9A 109.1 . . ?
C10 C9 H9A 109.1 . . ?
N3 C9 H9B 109.1 . . ?
C10 C9 H9B 109.1 . . ?
H9A C9 H9B 107.8 . . ?
N5 C10 C11 121.7(10) . . ?
N5 C10 C9 117.6(9) . . ?
C11 C10 C9 120.6(9) . . ?
C12 C11 C10 118.6(10) . . ?
C12 C11 H11 120.7 . . ?
C10 C11 H11 120.7 . . ?
C11 C12 C13 121.1(10) . . ?
C11 C12 H12 119.4 . . ?
C13 C12 H12 119.4 . . ?
C12 C13 C14 124.0(10) . . ?
C12 C13 C18 117.4(10) . . ?
C14 C13 C18 118.7(10) . . ?
C15 C14 C13 120.7(10) . . ?
C15 C14 H14 119.7 . . ?
C13 C14 H14 119.7 . . ?
C14 C15 C16 121.5(10) . . ?
C14 C15 H15 119.2 . . ?
C16 C15 H15 119.2 . . ?
C17 C16 C15 119.0(11) . . ?
C17 C16 H16 120.5 . . ?
C15 C16 H16 120.5 . . ?
C16 C17 C18 120.8(10) . . ?
C16 C17 H17 119.6 . . ?
C18 C17 H17 119.6 . . ?
N5 C18 C17 119.6(8) . . ?
N5 C18 C13 121.1(9) . . ?
C17 C18 C13 119.3(9) . . ?
O13 Cl1 O11 112.8(15) . . ?
O13 Cl1 O14 103.2(15) . . ?
O11 Cl1 O14 112.5(9) . . ?
O13 Cl1 O12 110.4(16) . . ?
O11 Cl1 O12 104.4(10) . . ?
O14 Cl1 O12 113.8(11) . . ?
O15 Cl1 O16 114.7(15) . . ?
O15 Cl1 O18 118.8(14) . . ?
O16 Cl1 O18 109.7(16) . . ?
O15 Cl1 O17 111.3(13) . . ?
O16 Cl1 O17 99.7(15) . . ?
O18 Cl1 O17 100.0(14) . . ?
O21 Cl2 O24 111.8(10) . . ?
O21 Cl2 O23 109.8(10) . . ?
O24 Cl2 O23 105.4(8) . . ?
O21 Cl2 O22 108.3(9) . . ?
O24 Cl2 O22 111.5(8) . . ?
O23 Cl2 O22 110.0(8) . . ?
O34 Cl3 O33 110.4(17) . . ?
O34 Cl3 O31 117(2) . . ?
O33 Cl3 O31 102.6(19) . . ?
O34 Cl3 O32 105.5(18) . . ?
O33 Cl3 O32 123.1(14) . . ?
O31 Cl3 O32 99(2) . . ?

loop_
_geom_bond_atom_site_label_1
_geom_bond_atom_site_label_2
_geom_bond_distance
_geom_bond_site_symmetry_2
_geom_bond_publ_flag
Zn1 N5 2.019(7) . ?
Zn1 N2 2.088(9) . ?
Zn1 N4 2.097(9) . ?
Zn1 N1 2.129(9) . ?
Zn1 N3 2.166(8) . ?
N1 C1 1.459(17) . ?
N1 C8 1.477(15) . ?
N2 C3 1.444(17) . ?
N2 C2 1.494(16) . ?
N2 H2 1.0000 . ?
N3 C9 1.470(14) . ?
N3 C5 1.477(13) . ?
N3 C4 1.490(13) . ?
N4 C7 1.473(15) . ?
N4 C6 1.488(14) . ?
N4 H4 1.0000 . ?
N5 C10 1.328(11) . ?
N5 C18 1.389(11) . ?
C1 C2 1.50(2) . ?
C1 H1A 0.9900 . ?
C1 H1B 0.9900 . ?
C2 H2A 0.9900 . ?
C2 H2B 0.9900 . ?
C3 C4 1.547(17) . ?
C3 H3A 0.9900 . ?
C3 H3B 0.9900 . ?
C4 H4A 0.9900 . ?
C4 H4B 0.9900 . ?
C5 C6 1.498(16) . ?
C5 H5A 0.9900 . ?
C5 H5B 0.9900 . ?
C6 H6A 0.9900 . ?
C6 H6B 0.9900 . ?
C7 C8 1.510(19) . ?
C7 H7A 0.9900 . ?
C7 H7B 0.9900 . ?
C8 H8A 0.9900 . ?
C8 H8B 0.9900 . ?
C9 C10 1.524(15) . ?
C9 H9A 0.9900 . ?
C9 H9B 0.9900 . ?
C10 C11 1.417(14) . ?
C11 C12 1.377(16) . ?
C11 H11 0.9500 . ?
C12 C13 1.405(16) . ?
C12 H12 0.9500 . ?
C13 C14 1.411(15) . ?
C13 C18 1.413(12) . ?
C14 C15 1.338(17) . ?
C14 H14 0.9500 . ?
C15 C16 1.403(17) . ?
C15 H15 0.9500 . ?
C16 C17 1.378(13) . ?
C16 H16 0.9500 . ?
C17 C18 1.394(13) . ?
C17 H17 0.9500 . ?
Cl1 O13 1.29(3) . ?
Cl1 O11 1.428(13) . ?
Cl1 O14 1.427(16) . ?
Cl1 O12 1.46(2) . ?
Cl1 O15 1.45(2) . ?
Cl1 O16 1.47(3) . ?
Cl1 O18 1.48(3) . ?
Cl1 O17 1.51(3) . ?
Cl2 O21 1.40(2) . ?
Cl2 O24 1.448(15) . ?
Cl2 O23 1.455(14) . ?
Cl2 O22 1.446(12) . ?
Cl3 O34 1.38(3) . ?
Cl3 O33 1.37(2) . ?
Cl3 O31 1.42(4) . ?
Cl3 O32 1.49(2) . ?
